data_2215759
loop_
_publ_author_name
'Xuan, Xiao-peng'
'Zhao, Pei-zheng'
'Zhang, Shu-xia'

_publ_section_title
;(2,9-Dimethyl-1,10-phenanthroline-\k^2^<i>N</i>,<i>N</i>')bis(3-hydroxybenzoato-\k^2^<i>O</i>,<i>O</i>')manganese(II)
 2,9-dimethyl-1,10-phenanthroline dihydrate
;
_journal_coeditor_code BG2114
_journal_issue 11
_journal_name_full 'Acta Crystallographica Section E'
_journal_page_first m2813
_journal_page_last m2814
_journal_paper_doi 10.1107/S1600536807051628
_journal_volume 63
_journal_year 2007
_chemical_formula_iupac '[Mn (C7 H5 O3)2 (C14 H12 N2)], C14 H12 N2, 2H2 O'
_chemical_formula_moiety 'C28 H22 Mn N2 O6, C14 H12 N2, 2(H2 O)'
_chemical_formula_sum 'C42 H38 Mn N4 O8'
_chemical_formula_weight 781.70
_chemical_name_systematic
;
(2,9-Dimethyl-1,10-phenanthroline-\k^2^N,N')bis(3-hydroxybenzoato-
\k^2^O,O')manganese(II) 2,9-dimethyl-1,10-phenanthroline solvate dihydrate
;
_space_group_IT_number 14
_symmetry_cell_setting monoclinic
_symmetry_space_group_name_Hall '-P 2yn'
_symmetry_space_group_name_H-M 'P 1 21/n 1'
_atom_sites_solution_hydrogens geom
_atom_sites_solution_primary direct
_atom_sites_solution_secondary difmap
_audit_creation_method SHELXL-97
_cell_angle_alpha 90.00
_cell_angle_beta 94.5140(10)
_cell_angle_gamma 90.00
_cell_formula_units_Z 4
_cell_length_a 10.7010(9)
_cell_length_b 24.865(2)
_cell_length_c 14.5083(12)
_cell_measurement_reflns_used 5503
_cell_measurement_temperature 291(2)
_cell_measurement_theta_max 22.24
_cell_measurement_theta_min 2.42
_cell_volume 3848.4(5)
_computing_cell_refinement 'SAINT (Bruker, 1997)'
_computing_data_collection 'SMART (Bruker, 1997)'
_computing_data_reduction 'SAINT (Bruker, 1997)'
_computing_molecular_graphics 'SHELXTL (Sheldrick, 1990)'
_computing_publication_material 'SHELXTL (Sheldrick, 1990)'
_computing_structure_refinement 'SHELXL97 (Sheldrick, 1997)'
_computing_structure_solution 'SHELXS97 (Sheldrick, 1997)'
_diffrn_ambient_temperature 291(2)
_diffrn_measured_fraction_theta_full 0.999
_diffrn_measured_fraction_theta_max 0.999
_diffrn_measurement_device_type 'Bruker SMART CCD area-detector'
_diffrn_measurement_method '\f and \w'
_diffrn_radiation_monochromator graphite
_diffrn_radiation_source 'fine-focus sealed tube'
_diffrn_radiation_type MoK\a
_diffrn_radiation_wavelength 0.71073
_diffrn_reflns_av_R_equivalents 0.0307
_diffrn_reflns_av_sigmaI/netI 0.0304
_diffrn_reflns_limit_h_max 12
_diffrn_reflns_limit_h_min -12
_diffrn_reflns_limit_k_max 30
_diffrn_reflns_limit_k_min -30
_diffrn_reflns_limit_l_max 17
_diffrn_reflns_limit_l_min -17
_diffrn_reflns_number 26490
_diffrn_reflns_theta_full 25.50
_diffrn_reflns_theta_max 25.50
_diffrn_reflns_theta_min 2.42
_diffrn_standards_number 0
_exptl_absorpt_coefficient_mu 0.402
_exptl_absorpt_correction_T_max 0.9097
_exptl_absorpt_correction_T_min 0.8758
_exptl_absorpt_correction_type multi-scan
_exptl_absorpt_process_details '(SADABS in SAINT; Bruker, 1997)'
_exptl_crystal_colour yellow
_exptl_crystal_density_diffrn 1.349
_exptl_crystal_density_method 'not measured'
_exptl_crystal_description block
_exptl_crystal_F_000 1628
_exptl_crystal_size_max 0.34
_exptl_crystal_size_mid 0.25
_exptl_crystal_size_min 0.24
_refine_diff_density_max 0.866
_refine_diff_density_min -0.374
_refine_ls_extinction_method none
_refine_ls_goodness_of_fit_ref 1.027
_refine_ls_hydrogen_treatment constr
_refine_ls_matrix_type full
_refine_ls_number_parameters 502
_refine_ls_number_reflns 7162
_refine_ls_number_restraints 18
_refine_ls_restrained_S_all 1.043
_refine_ls_R_factor_all 0.0775
_refine_ls_R_factor_gt 0.0526
_refine_ls_shift/su_max 0.001
_refine_ls_shift/su_mean 0.000
_refine_ls_structure_factor_coef Fsqd
_refine_ls_weighting_details 'calc w=1/[\s^2^(Fo^2^)+(0.0901P)^2^+1.8289P] where P=(Fo^2^+2Fc^2^)/3'
_refine_ls_weighting_scheme calc
_refine_ls_wR_factor_gt 0.1496
_refine_ls_wR_factor_ref 0.1701
_reflns_number_gt 5040
_reflns_number_total 7162
_reflns_threshold_expression I>2\s(I)
_cod_data_source_file bg2114.cif
_cod_data_source_block I
_cod_depositor_comments
;
The following automatic conversions were performed:
'_symmetry_cell_setting' value 'Monoclinic' changed to 'monoclinic'
according to '/home/saulius/struct/CIF-dictionaries/cif_core.dic'
dictionary named 'cif_core.dic' version 2.4.1 from 2010-06-29.

Automatic conversion script
Id: cif_fix_enum 1527 2010-12-29 10:47:43Z saulius 

The following automatic conversions were performed:

'_symmetry_cell_setting' value 'Monoclinic' changed to 'monoclinic'
according to /home/saulius/struct/CIF-dictionaries/cif_core.dic
dictionary named 'cif_core.dic' version 2.4.1 from 2010-06-29.

Automatic conversion script
Id: cif_fix_values 1715 2011-07-08 13:25:40Z adriana 
;
_cod_original_cell_volume 3848.5(5)
_cod_original_sg_symbol_H-M 'P 21/n'
_cod_database_code 2215759
_cod_database_fobs_code 2215759

loop_
_symmetry_equiv_pos_as_xyz
'x, y, z'
'-x+1/2, y+1/2, -z+1/2'
'-x, -y, -z'
'x-1/2, -y-1/2, z-1/2'

loop_
_atom_site_type_symbol
_atom_site_label
_atom_site_fract_x
_atom_site_fract_y
_atom_site_fract_z
_atom_site_U_iso_or_equiv
_atom_site_adp_type
_atom_site_calc_flag
_atom_site_refinement_flags
_atom_site_occupancy
Mn Mn1 0.00824(4) 0.244319(18) 0.09991(3) 0.04685(17) Uani d . 1
O O1 0.0685(2) 0.16091(9) 0.07514(16) 0.0633(6) Uani d . 1
O O2 -0.0670(2) 0.17259(9) 0.17687(16) 0.0612(6) Uani d . 1
O O3 -0.1536(4) -0.01844(12) 0.2890(3) 0.1281(14) Uani d U 1
H H3 -0.1653 0.0020 0.3318 0.192 Uiso calc R 1
O O4 -0.0488(2) 0.30156(10) 0.21655(15) 0.0644(6) Uani d . 1
O O5 0.1445(2) 0.27461(10) 0.20459(15) 0.0639(6) Uani d . 1
O O6 -0.0292(3) 0.39008(14) 0.53298(18) 0.0950(9) Uani d . 1
H H6 -0.1002 0.3850 0.5091 0.143 Uiso calc R 1
N N1 -0.1434(2) 0.27463(9) 0.00078(16) 0.0431(5) Uani d . 1
N N2 0.1071(2) 0.27329(10) -0.02296(16) 0.0471(6) Uani d . 1
N N3 0.1062(3) 0.46939(12) 0.8100(3) 0.0790(9) Uani d . 1
N N4 0.2962(3) 0.43994(12) 0.9354(2) 0.0705(8) Uani d . 1
C C1 -0.3072(3) 0.25456(15) 0.1030(3) 0.0633(9) Uani d . 1
H H1A -0.3388 0.2187 0.0932 0.095 Uiso calc R 1
H H1B -0.3721 0.2771 0.1239 0.095 Uiso calc R 1
H H1C -0.2375 0.2539 0.1489 0.095 Uiso calc R 1
C C2 -0.2657(3) 0.27613(12) 0.0151(2) 0.0494(7) Uani d . 1
C C3 -0.3528(3) 0.29696(14) -0.0524(2) 0.0616(9) Uani d . 1
H H3A -0.4371 0.2984 -0.0410 0.074 Uiso calc R 1
C C4 -0.3167(3) 0.31506(14) -0.1338(3) 0.0634(9) Uani d . 1
H H4 -0.3760 0.3282 -0.1785 0.076 Uiso calc R 1
C C5 -0.1884(3) 0.31413(12) -0.1510(2) 0.0535(8) Uani d . 1
C C6 -0.1424(4) 0.33335(14) -0.2343(2) 0.0651(9) Uani d . 1
H H6A -0.1987 0.3461 -0.2814 0.078 Uiso calc R 1
C C7 -0.0209(4) 0.33350(14) -0.2459(2) 0.0672(10) Uani d . 1
H H7 0.0067 0.3467 -0.3008 0.081 Uiso calc R 1
C C8 0.0693(3) 0.31352(13) -0.1751(2) 0.0561(8) Uani d . 1
C C9 0.1994(4) 0.31283(15) -0.1838(2) 0.0655(9) Uani d . 1
H H9 0.2317 0.3269 -0.2363 0.079 Uiso calc R 1
C C10 0.2770(3) 0.29172(16) -0.1155(3) 0.0684(10) Uani d . 1
H H10 0.3626 0.2900 -0.1223 0.082 Uiso calc R 1
C C11 0.2295(3) 0.27208(14) -0.0335(2) 0.0551(8) Uani d . 1
C C12 0.3154(3) 0.25003(16) 0.0437(3) 0.0698(10) Uani d . 1
H H12A 0.3482 0.2790 0.0820 0.105 Uiso calc R 1
H H12B 0.3833 0.2312 0.0186 0.105 Uiso calc R 1
H H12C 0.2698 0.2257 0.0801 0.105 Uiso calc R 1
C C13 0.0274(3) 0.29343(11) -0.09279(19) 0.0456(7) Uani d . 1
C C14 -0.1051(3) 0.29368(11) -0.08021(19) 0.0442(7) Uani d . 1
C C15 -0.0003(3) 0.14134(13) 0.1343(2) 0.0496(7) Uani d . 1
C C16 0.0001(3) 0.08214(12) 0.1523(2) 0.0521(7) Uani d . 1
C C17 0.0791(4) 0.04892(15) 0.1076(3) 0.0736(10) Uani d . 1
H H17 0.1321 0.0633 0.0662 0.088 Uiso calc R 1
C C18 0.0792(4) -0.00595(16) 0.1247(3) 0.0868(12) Uani d . 1
H H18 0.1325 -0.0283 0.0946 0.104 Uiso calc R 1
C C19 0.0016(4) -0.02744(15) 0.1854(3) 0.0847(12) Uani d . 1
H H19 0.0021 -0.0643 0.1961 0.102 Uiso calc R 1
C C20 -0.0777(4) 0.00548(15) 0.2310(3) 0.0832(12) Uani d . 1
C C21 -0.0775(4) 0.06064(14) 0.2143(2) 0.0679(10) Uani d . 1
H H21 -0.1299 0.0831 0.2451 0.081 Uiso calc R 1
C C22 0.0647(3) 0.29992(12) 0.2478(2) 0.0533(8) Uani d . 1
C C23 0.1069(3) 0.32856(12) 0.3350(2) 0.0518(7) Uani d . 1
C C24 0.0192(3) 0.34615(13) 0.3921(2) 0.0588(8) Uani d . 1
H H24 -0.0655 0.3405 0.3757 0.071 Uiso calc R 1
C C25 0.0564(4) 0.37238(14) 0.4747(2) 0.0696(10) Uani d . 1
C C26 0.1824(5) 0.38026(16) 0.4978(3) 0.0802(12) Uani d . 1
H H26 0.2085 0.3978 0.5526 0.096 Uiso calc R 1
C C27 0.2688(4) 0.36263(16) 0.4411(3) 0.0767(11) Uani d . 1
H H27 0.3535 0.3684 0.4577 0.092 Uiso calc R 1
C C28 0.2336(3) 0.33635(14) 0.3596(2) 0.0650(9) Uani d . 1
H H28 0.2937 0.3240 0.3217 0.078 Uiso calc R 1
C C29 0.5222(5) 0.4329(2) 0.9678(4) 0.1206(19) Uani d . 1
H H29A 0.5484 0.4009 0.9376 0.181 Uiso calc R 1
H H29B 0.5781 0.4398 1.0215 0.181 Uiso calc R 1
H H29C 0.5236 0.4628 0.9260 0.181 Uiso calc R 1
C C30 0.3907(5) 0.42520(16) 0.9965(3) 0.0848(12) Uani d . 1
C C31 0.3687(6) 0.40379(19) 1.0822(4) 0.1083(17) Uani d . 1
H H31 0.4355 0.3935 1.1233 0.130 Uiso calc R 1
C C32 0.2499(7) 0.39805(19) 1.1056(3) 0.1040(17) Uani d . 1
H H32 0.2357 0.3842 1.1633 0.125 Uiso calc R 1
C C33 0.1481(5) 0.41253(16) 1.0448(3) 0.0836(12) Uani d . 1
C C34 0.0234(7) 0.4081(2) 1.0641(4) 0.1109(19) Uani d . 1
H H34 0.0054 0.3936 1.1207 0.133 Uiso calc R 1
C C35 -0.0717(6) 0.4236(2) 1.0052(5) 0.1099(19) Uani d . 1
H H35 -0.1536 0.4205 1.0216 0.132 Uiso calc R 1
C C36 -0.0483(5) 0.44495(17) 0.9178(4) 0.0929(14) Uani d . 1
C C37 -0.1403(6) 0.4617(2) 0.8523(7) 0.133(3) Uani d . 1
H H37 -0.2237 0.4594 0.8656 0.159 Uiso calc R 1
C C38 -0.1130(8) 0.4816(2) 0.7681(6) 0.141(3) Uani d . 1
H H38 -0.1764 0.4926 0.7247 0.170 Uiso calc R 1
C C39 0.0158(7) 0.48497(18) 0.7488(4) 0.1102(18) Uani d . 1
C C40 0.0548(8) 0.5065(2) 0.6580(4) 0.162(3) Uani d . 1
H H40A 0.0907 0.5416 0.6675 0.243 Uiso calc R 1
H H40B -0.0173 0.5087 0.6144 0.243 Uiso calc R 1
H H40C 0.1156 0.4828 0.6346 0.243 Uiso calc R 1
C C41 0.0765(4) 0.44945(14) 0.8927(3) 0.0722(10) Uani d . 1
C C42 0.1765(4) 0.43374(13) 0.9578(3) 0.0670(10) Uani d . 1
O O7 -0.2628(3) 0.37352(15) 0.4519(2) 0.1150(11) Uani d U 1
H H2W -0.3165 0.3589 0.4818 0.172 Uiso d R 1
H H1W -0.2969 0.3827 0.3996 0.172 Uiso d R 1
O O8 -0.2740(4) 0.36941(17) 0.2523(3) 0.1431(14) Uani d U 1
H H4W -0.2110 0.3501 0.2421 0.215 Uiso d R 1
H H3W -0.2710 0.4016 0.2325 0.215 Uiso d R 1

loop_
_atom_site_aniso_label
_atom_site_aniso_U_11
_atom_site_aniso_U_22
_atom_site_aniso_U_33
_atom_site_aniso_U_12
_atom_site_aniso_U_13
_atom_site_aniso_U_23
Mn1 0.0433(3) 0.0551(3) 0.0423(3) 0.00193(19) 0.00362(19) 0.00095(19)
O1 0.0647(15) 0.0598(13) 0.0681(14) 0.0006(11) 0.0217(12) 0.0033(11)
O2 0.0637(14) 0.0533(13) 0.0692(14) 0.0057(11) 0.0214(12) 0.0033(11)
O3 0.198(4) 0.0631(18) 0.137(3) 0.015(2) 0.100(3) 0.0235(18)
O4 0.0550(15) 0.0795(16) 0.0576(14) -0.0023(11) -0.0028(11) -0.0154(11)
O5 0.0606(14) 0.0775(16) 0.0531(13) 0.0039(12) 0.0014(11) -0.0087(12)
O6 0.130(3) 0.102(2) 0.0547(16) -0.004(2) 0.0184(17) -0.0175(15)
N1 0.0409(14) 0.0437(13) 0.0441(13) 0.0009(10) 0.0001(10) -0.0021(10)
N2 0.0435(14) 0.0546(14) 0.0438(13) -0.0009(11) 0.0076(11) -0.0026(11)
N3 0.100(3) 0.0529(18) 0.083(2) 0.0053(16) -0.005(2) -0.0104(16)
N4 0.082(2) 0.0534(17) 0.076(2) 0.0055(15) 0.0108(18) -0.0059(15)
C1 0.0452(19) 0.075(2) 0.070(2) -0.0018(16) 0.0109(16) 0.0020(18)
C2 0.0419(17) 0.0480(16) 0.0577(18) -0.0005(13) -0.0007(14) -0.0080(14)
C3 0.0451(19) 0.068(2) 0.071(2) 0.0040(15) -0.0031(17) -0.0063(17)
C4 0.058(2) 0.067(2) 0.062(2) 0.0121(16) -0.0182(17) -0.0043(17)
C5 0.063(2) 0.0486(17) 0.0466(17) 0.0026(14) -0.0091(15) -0.0056(13)
C6 0.085(3) 0.063(2) 0.0452(18) 0.0078(18) -0.0082(18) 0.0017(15)
C7 0.101(3) 0.063(2) 0.0372(17) -0.004(2) 0.0049(18) 0.0013(15)
C8 0.072(2) 0.0553(18) 0.0418(16) -0.0081(16) 0.0127(15) -0.0069(14)
C9 0.075(3) 0.077(2) 0.0475(19) -0.0164(19) 0.0202(18) -0.0080(17)
C10 0.050(2) 0.091(3) 0.067(2) -0.0146(18) 0.0223(18) -0.012(2)
C11 0.0431(18) 0.067(2) 0.0555(19) -0.0043(14) 0.0078(14) -0.0079(15)
C12 0.0391(18) 0.099(3) 0.072(2) 0.0020(17) 0.0072(16) -0.006(2)
C13 0.0538(18) 0.0453(16) 0.0378(15) -0.0030(13) 0.0035(13) -0.0055(12)
C14 0.0492(17) 0.0402(15) 0.0428(16) -0.0003(12) 0.0010(13) -0.0071(12)
C15 0.0434(17) 0.0613(19) 0.0435(16) 0.0012(14) 0.0002(13) 0.0007(14)
C16 0.0556(19) 0.0512(17) 0.0491(18) 0.0031(14) 0.0019(14) -0.0009(14)
C17 0.077(3) 0.065(2) 0.081(3) 0.0072(19) 0.020(2) -0.0006(19)
C18 0.096(3) 0.065(2) 0.103(3) 0.018(2) 0.030(3) -0.008(2)
C19 0.117(4) 0.052(2) 0.087(3) 0.017(2) 0.022(3) 0.0040(19)
C20 0.119(4) 0.057(2) 0.078(3) 0.007(2) 0.035(3) 0.0093(19)
C21 0.089(3) 0.0513(19) 0.066(2) 0.0122(18) 0.023(2) 0.0055(16)
C22 0.061(2) 0.0515(18) 0.0473(17) -0.0044(15) 0.0028(16) 0.0039(14)
C23 0.061(2) 0.0486(17) 0.0444(16) -0.0067(14) -0.0036(15) 0.0059(13)
C24 0.074(2) 0.0529(18) 0.0491(18) -0.0082(16) -0.0004(16) 0.0030(14)
C25 0.104(3) 0.056(2) 0.0477(19) -0.0047(19) 0.002(2) 0.0032(15)
C26 0.114(4) 0.068(2) 0.054(2) -0.014(2) -0.024(2) 0.0009(18)
C27 0.079(3) 0.080(3) 0.066(2) -0.015(2) -0.023(2) 0.009(2)
C28 0.068(2) 0.064(2) 0.061(2) -0.0062(17) -0.0070(17) 0.0090(17)
C29 0.087(4) 0.099(4) 0.174(6) 0.014(3) 0.001(4) -0.024(4)
C30 0.102(3) 0.052(2) 0.098(3) 0.003(2) -0.003(3) -0.012(2)
C31 0.141(5) 0.075(3) 0.105(4) -0.003(3) -0.023(4) 0.003(3)
C32 0.164(6) 0.074(3) 0.073(3) -0.017(3) 0.006(4) 0.007(2)
C33 0.119(4) 0.055(2) 0.079(3) -0.015(2) 0.025(3) -0.008(2)
C34 0.148(5) 0.075(3) 0.118(4) -0.032(3) 0.065(4) -0.018(3)
C35 0.106(4) 0.075(3) 0.156(6) -0.025(3) 0.060(4) -0.031(3)
C36 0.079(3) 0.061(2) 0.139(5) -0.005(2) 0.013(3) -0.032(3)
C37 0.087(4) 0.083(4) 0.226(8) 0.006(3) -0.009(5) -0.053(5)
C38 0.137(6) 0.077(4) 0.196(8) 0.021(4) -0.072(6) -0.031(4)
C39 0.147(5) 0.058(3) 0.118(4) 0.011(3) -0.042(4) -0.016(3)
C40 0.289(9) 0.084(4) 0.101(4) 0.003(5) -0.064(5) 0.004(3)
C41 0.083(3) 0.0473(19) 0.088(3) -0.0022(17) 0.013(2) -0.0178(19)
C42 0.089(3) 0.0451(18) 0.068(2) -0.0070(17) 0.015(2) -0.0111(16)
O7 0.102(2) 0.146(3) 0.103(2) 0.002(2) 0.0468(19) 0.014(2)
O8 0.133(3) 0.114(3) 0.184(4) 0.020(2) 0.024(3) -0.014(3)

loop_
_atom_type_symbol
_atom_type_description
_atom_type_scat_dispersion_real
_atom_type_scat_dispersion_imag
_atom_type_scat_source
C C 0.0033 0.0016 'International Tables Vol C Tables 4.2.6.8 and 6.1.1.4'
H H 0.0000 0.0000 'International Tables Vol C Tables 4.2.6.8 and 6.1.1.4'
N N 0.0061 0.0033 'International Tables Vol C Tables 4.2.6.8 and 6.1.1.4'
O O 0.0106 0.0060 'International Tables Vol C Tables 4.2.6.8 and 6.1.1.4'
Mn Mn 0.3368 0.7283 'International Tables Vol C Tables 4.2.6.8 and 6.1.1.4'

loop_
_geom_angle_atom_site_label_1
_geom_angle_atom_site_label_2
_geom_angle_atom_site_label_3
_geom_angle
O5 Mn1 O1 104.63(9)
O5 Mn1 N1 139.36(9)
O1 Mn1 N1 114.97(9)
O5 Mn1 N2 96.42(9)
O1 Mn1 N2 90.59(9)
N1 Mn1 N2 75.15(9)
O5 Mn1 O2 99.97(9)
O1 Mn1 O2 57.67(8)
N1 Mn1 O2 108.35(9)
N2 Mn1 O2 147.03(9)
O5 Mn1 O4 58.41(8)
O1 Mn1 O4 142.02(9)
N1 Mn1 O4 92.49(8)
N2 Mn1 O4 122.94(9)
O2 Mn1 O4 89.96(8)
O5 Mn1 C22 29.24(9)
O1 Mn1 C22 125.81(10)
N1 Mn1 C22 117.96(10)
N2 Mn1 C22 113.02(9)
O2 Mn1 C22 94.59(9)
O4 Mn1 C22 29.20(9)
O5 Mn1 C15 103.86(9)
O1 Mn1 C15 29.05(8)
N1 Mn1 C15 115.03(9)
N2 Mn1 C15 119.24(9)
O2 Mn1 C15 28.62(8)
O4 Mn1 C15 116.44(9)
C22 Mn1 C15 112.04(9)
C15 O1 Mn1 93.31(18)
C15 O2 Mn1 90.38(18)
C20 O3 H3 109.5
C22 O4 Mn1 86.67(19)
C22 O5 Mn1 94.5(2)
C25 O6 H6 109.5
C2 N1 C14 119.2(2)
C2 N1 Mn1 125.6(2)
C14 N1 Mn1 115.12(18)
C11 N2 C13 119.0(3)
C11 N2 Mn1 127.5(2)
C13 N2 Mn1 113.44(18)
C39 N3 C41 119.4(5)
C30 N4 C42 119.2(4)
C2 C1 H1A 109.5
C2 C1 H1B 109.5
H1A C1 H1B 109.5
C2 C1 H1C 109.5
H1A C1 H1C 109.5
H1B C1 H1C 109.5
N1 C2 C3 120.4(3)
N1 C2 C1 119.0(3)
C3 C2 C1 120.5(3)
C4 C3 C2 121.0(3)
C4 C3 H3A 119.5
C2 C3 H3A 119.5
C3 C4 C5 119.9(3)
C3 C4 H4 120.0
C5 C4 H4 120.0
C14 C5 C4 116.5(3)
C14 C5 C6 120.1(3)
C4 C5 C6 123.4(3)
C7 C6 C5 121.2(3)
C7 C6 H6A 119.4
C5 C6 H6A 119.4
C6 C7 C8 121.1(3)
C6 C7 H7 119.4
C8 C7 H7 119.4
C13 C8 C9 117.2(3)
C13 C8 C7 119.3(3)
C9 C8 C7 123.5(3)
C10 C9 C8 119.8(3)
C10 C9 H9 120.1
C8 C9 H9 120.1
C9 C10 C11 120.7(3)
C9 C10 H10 119.7
C11 C10 H10 119.7
N2 C11 C10 120.7(3)
N2 C11 C12 118.3(3)
C10 C11 C12 121.0(3)
C11 C12 H12A 109.5
C11 C12 H12B 109.5
H12A C12 H12B 109.5
C11 C12 H12C 109.5
H12A C12 H12C 109.5
H12B C12 H12C 109.5
N2 C13 C8 122.7(3)
N2 C13 C14 118.0(2)
C8 C13 C14 119.3(3)
N1 C14 C5 122.8(3)
N1 C14 C13 118.3(3)
C5 C14 C13 118.9(3)
O2 C15 O1 118.6(3)
O2 C15 C16 121.2(3)
O1 C15 C16 120.1(3)
O2 C15 Mn1 61.00(16)
O1 C15 Mn1 57.64(16)
C16 C15 Mn1 177.6(2)
C21 C16 C17 119.8(3)
C21 C16 C15 120.2(3)
C17 C16 C15 120.0(3)
C16 C17 C18 119.8(4)
C16 C17 H17 120.1
C18 C17 H17 120.1
C19 C18 C17 120.5(4)
C19 C18 H18 119.7
C17 C18 H18 119.7
C18 C19 C20 120.2(4)
C18 C19 H19 119.9
C20 C19 H19 119.9
O3 C20 C19 117.3(4)
O3 C20 C21 123.4(4)
C19 C20 C21 119.3(4)
C16 C21 C20 120.3(3)
C16 C21 H21 119.8
C20 C21 H21 119.8
O4 C22 O5 120.3(3)
O4 C22 C23 120.6(3)
O5 C22 C23 119.1(3)
O4 C22 Mn1 64.12(17)
O5 C22 Mn1 56.31(16)
C23 C22 Mn1 174.8(2)
C24 C23 C28 120.1(3)
C24 C23 C22 119.3(3)
C28 C23 C22 120.6(3)
C23 C24 C25 120.4(3)
C23 C24 H24 119.8
C25 C24 H24 119.8
O6 C25 C26 119.6(4)
O6 C25 C24 121.5(4)
C26 C25 C24 118.9(4)
C27 C26 C25 120.4(4)
C27 C26 H26 119.8
C25 C26 H26 119.8
C26 C27 C28 121.4(4)
C26 C27 H27 119.3
C28 C27 H27 119.3
C27 C28 C23 118.8(4)
C27 C28 H28 120.6
C23 C28 H28 120.6
C30 C29 H29A 109.5
C30 C29 H29B 109.5
H29A C29 H29B 109.5
C30 C29 H29C 109.5
H29A C29 H29C 109.5
H29B C29 H29C 109.5
N4 C30 C31 121.6(5)
N4 C30 C29 116.9(5)
C31 C30 C29 121.5(5)
C32 C31 C30 119.7(5)
C32 C31 H31 120.2
C30 C31 H31 120.2
C31 C32 C33 121.3(5)
C31 C32 H32 119.4
C33 C32 H32 119.4
C34 C33 C32 124.5(5)
C34 C33 C42 119.0(5)
C32 C33 C42 116.5(4)
C35 C34 C33 122.9(6)
C35 C34 H34 118.5
C33 C34 H34 118.5
C34 C35 C36 120.2(5)
C34 C35 H35 119.9
C36 C35 H35 119.9
C37 C36 C35 124.3(6)
C37 C36 C41 115.9(6)
C35 C36 C41 119.8(5)
C38 C37 C36 122.2(7)
C38 C37 H37 118.9
C36 C37 H37 118.9
C37 C38 C39 118.2(6)
C37 C38 H38 120.9
C39 C38 H38 120.9
N3 C39 C38 121.2(6)
N3 C39 C40 116.9(6)
C38 C39 C40 121.8(6)
C39 C40 H40A 109.5
C39 C40 H40B 109.5
H40A C40 H40B 109.5
C39 C40 H40C 109.5
H40A C40 H40C 109.5
H40B C40 H40C 109.5
N3 C41 C36 123.1(5)
N3 C41 C42 118.0(4)
C36 C41 C42 118.9(4)
N4 C42 C33 121.8(4)
N4 C42 C41 119.0(4)
C33 C42 C41 119.2(4)
H2W O7 H1W 108.5
H4W O8 H3W 114.8

loop_
_geom_bond_atom_site_label_1
_geom_bond_atom_site_label_2
_geom_bond_distance
_geom_bond_publ_flag
Mn1 O5 2.157(2) y
Mn1 O1 2.210(2) y
Mn1 N1 2.214(2) y
Mn1 N2 2.261(2) y
Mn1 O2 2.284(2) y
Mn1 O4 2.329(2) y
Mn1 C22 2.584(3) ?
Mn1 C15 2.612(3) ?
O1 C15 1.270(4) ?
O2 C15 1.251(4) ?
O3 C20 1.353(5) ?
O3 H3 0.8200 ?
O4 C22 1.263(4) ?
O5 C22 1.266(4) ?
O6 C25 1.367(5) ?
O6 H6 0.8200 ?
N1 C2 1.342(4) ?
N1 C14 1.360(4) ?
N2 C11 1.332(4) ?
N2 C13 1.367(4) ?
N3 C39 1.318(6) ?
N3 C41 1.360(5) ?
N4 C30 1.342(5) ?
N4 C42 1.354(5) ?
C1 C2 1.483(5) ?
C1 H1A 0.9600 ?
C1 H1B 0.9600 ?
C1 H1C 0.9600 ?
C2 C3 1.398(4) ?
C3 C4 1.348(5) ?
C3 H3A 0.9300 ?
C4 C5 1.415(5) ?
C4 H4 0.9300 ?
C5 C14 1.402(4) ?
C5 C6 1.422(5) ?
C6 C7 1.324(5) ?
C6 H6A 0.9300 ?
C7 C8 1.441(5) ?
C7 H7 0.9300 ?
C8 C13 1.401(4) ?
C8 C9 1.408(5) ?
C9 C10 1.348(5) ?
C9 H9 0.9300 ?
C10 C11 1.417(5) ?
C10 H10 0.9300 ?
C11 C12 1.496(5) ?
C12 H12A 0.9600 ?
C12 H12B 0.9600 ?
C12 H12C 0.9600 ?
C13 C14 1.443(4) ?
C15 C16 1.495(4) ?
C16 C21 1.378(5) ?
C16 C17 1.380(5) ?
C17 C18 1.386(6) ?
C17 H17 0.9300 ?
C18 C19 1.366(6) ?
C18 H18 0.9300 ?
C19 C20 1.384(5) ?
C19 H19 0.9300 ?
C20 C21 1.393(5) ?
C21 H21 0.9300 ?
C22 C23 1.490(4) ?
C23 C24 1.372(5) ?
C23 C28 1.388(5) ?
C24 C25 1.395(5) ?
C24 H24 0.9300 ?
C25 C26 1.378(6) ?
C26 C27 1.358(6) ?
C26 H26 0.9300 ?
C27 C28 1.378(5) ?
C27 H27 0.9300 ?
C28 H28 0.9300 ?
C29 C30 1.511(6) ?
C29 H29A 0.9600 ?
C29 H29B 0.9600 ?
C29 H29C 0.9600 ?
C30 C31 1.390(7) ?
C31 C32 1.348(7) ?
C31 H31 0.9300 ?
C32 C33 1.395(7) ?
C32 H32 0.9300 ?
C33 C34 1.389(7) ?
C33 C42 1.423(6) ?
C34 C35 1.334(8) ?
C34 H34 0.9300 ?
C35 C36 1.414(8) ?
C35 H35 0.9300 ?
C36 C37 1.378(9) ?
C36 C41 1.416(6) ?
C37 C38 1.371(9) ?
C37 H37 0.9300 ?
C38 C39 1.430(9) ?
C38 H38 0.9300 ?
C39 C40 1.511(8) ?
C40 H40A 0.9600 ?
C40 H40B 0.9600 ?
C40 H40C 0.9600 ?
C41 C42 1.424(6) ?
O7 H2W 0.8299 ?
O7 H1W 0.8468 ?
O8 H4W 0.8502 ?
O8 H3W 0.8517 ?

loop_
_geom_hbond_atom_site_label_D
_geom_hbond_atom_site_label_H
_geom_hbond_atom_site_label_A
_geom_hbond_site_symmetry_A
_geom_hbond_distance_DH
_geom_hbond_distance_HA
_geom_hbond_distance_DA
_geom_hbond_angle_DHA
O6 H6 O7 . 0.82 1.89 2.709(5) 178.9
O7 H1W O8 . 0.85 2.20 2.891(6) 139.3
O8 H4W O4 . 0.85 2.17 3.020(4) 179.4
O7 H2W O1 4_566 0.83 1.96 2.774(4) 165.3
O8 H3W O3 2_455 0.85 2.16 2.943(5) 152.9
O3 H3 N4 4_565 0.82 2.15 2.964(5) 175.1

loop_
_geom_torsion_atom_site_label_1
_geom_torsion_atom_site_label_2
_geom_torsion_atom_site_label_3
_geom_torsion_atom_site_label_4
_geom_torsion
O5 Mn1 O1 C15 92.30(19)
N1 Mn1 O1 C15 -97.05(19)
N2 Mn1 O1 C15 -170.92(19)
O2 Mn1 O1 C15 -0.37(17)
O4 Mn1 O1 C15 35.4(3)
C22 Mn1 O1 C15 69.8(2)
O5 Mn1 O2 C15 -100.70(19)
O1 Mn1 O2 C15 0.38(17)
N1 Mn1 O2 C15 108.83(18)
N2 Mn1 O2 C15 18.0(3)
O4 Mn1 O2 C15 -158.56(19)
C22 Mn1 O2 C15 -129.69(19)
O5 Mn1 O4 C22 -2.24(17)
O1 Mn1 O4 C22 69.9(2)
N1 Mn1 O4 C22 -152.12(18)
N2 Mn1 O4 C22 -78.2(2)
O2 Mn1 O4 C22 99.51(19)
C15 Mn1 O4 C22 88.24(19)
O1 Mn1 O5 C22 -140.49(18)
N1 Mn1 O5 C22 52.6(2)
N2 Mn1 O5 C22 127.21(19)
O2 Mn1 O5 C22 -81.51(19)
O4 Mn1 O5 C22 2.24(17)
C15 Mn1 O5 C22 -110.51(19)
O5 Mn1 N1 C2 -95.7(2)
O1 Mn1 N1 C2 98.3(2)
N2 Mn1 N1 C2 -178.1(2)
O2 Mn1 N1 C2 36.1(2)
O4 Mn1 N1 C2 -54.7(2)
C22 Mn1 N1 C2 -69.6(2)
C15 Mn1 N1 C2 66.1(2)
O5 Mn1 N1 C14 83.3(2)
O1 Mn1 N1 C14 -82.7(2)
N2 Mn1 N1 C14 0.88(18)
O2 Mn1 N1 C14 -144.85(18)
O4 Mn1 N1 C14 124.36(19)
C22 Mn1 N1 C14 109.39(19)
C15 Mn1 N1 C14 -114.83(19)
O5 Mn1 N2 C11 40.9(3)
O1 Mn1 N2 C11 -63.9(3)
N1 Mn1 N2 C11 -179.7(3)
O2 Mn1 N2 C11 -78.7(3)
O4 Mn1 N2 C11 97.1(3)
C22 Mn1 N2 C11 65.9(3)
C15 Mn1 N2 C11 -69.0(3)
O5 Mn1 N2 C13 -139.89(19)
O1 Mn1 N2 C13 115.3(2)
N1 Mn1 N2 C13 -0.41(18)
O2 Mn1 N2 C13 100.5(2)
O4 Mn1 N2 C13 -83.6(2)
C22 Mn1 N2 C13 -114.9(2)
C15 Mn1 N2 C13 110.3(2)
C14 N1 C2 C3 0.1(4)
Mn1 N1 C2 C3 179.1(2)
C14 N1 C2 C1 179.1(3)
Mn1 N1 C2 C1 -1.9(4)
N1 C2 C3 C4 1.2(5)
C1 C2 C3 C4 -177.8(3)
C2 C3 C4 C5 -1.3(5)
C3 C4 C5 C14 0.1(5)
C3 C4 C5 C6 -178.8(3)
C14 C5 C6 C7 -1.5(5)
C4 C5 C6 C7 177.5(3)
C5 C6 C7 C8 0.8(5)
C6 C7 C8 C13 0.2(5)
C6 C7 C8 C9 -179.8(3)
C13 C8 C9 C10 2.2(5)
C7 C8 C9 C10 -177.7(3)
C8 C9 C10 C11 -2.5(5)
C13 N2 C11 C10 0.5(5)
Mn1 N2 C11 C10 179.7(2)
C13 N2 C11 C12 179.8(3)
Mn1 N2 C11 C12 -0.9(4)
C9 C10 C11 N2 1.1(5)
C9 C10 C11 C12 -178.2(3)
C11 N2 C13 C8 -0.7(4)
Mn1 N2 C13 C8 180.0(2)
C11 N2 C13 C14 179.2(3)
Mn1 N2 C13 C14 -0.1(3)
C9 C8 C13 N2 -0.6(4)
C7 C8 C13 N2 179.3(3)
C9 C8 C13 C14 179.5(3)
C7 C8 C13 C14 -0.6(4)
C2 N1 C14 C5 -1.3(4)
Mn1 N1 C14 C5 179.6(2)
C2 N1 C14 C13 177.8(2)
Mn1 N1 C14 C13 -1.3(3)
C4 C5 C14 N1 1.1(4)
C6 C5 C14 N1 -179.8(3)
C4 C5 C14 C13 -178.0(3)
C6 C5 C14 C13 1.1(4)
N2 C13 C14 N1 0.9(4)
C8 C13 C14 N1 -179.2(3)
N2 C13 C14 C5 -179.9(3)
C8 C13 C14 C5 0.0(4)
Mn1 O2 C15 O1 -0.6(3)
Mn1 O2 C15 C16 179.0(3)
Mn1 O1 C15 O2 0.7(3)
Mn1 O1 C15 C16 -179.0(2)
O5 Mn1 C15 O2 85.42(19)
O1 Mn1 C15 O2 -179.3(3)
N1 Mn1 C15 O2 -82.51(19)
N2 Mn1 C15 O2 -168.92(17)
O4 Mn1 C15 O2 24.1(2)
C22 Mn1 C15 O2 55.8(2)
O5 Mn1 C15 O1 -95.24(19)
N1 Mn1 C15 O1 96.83(19)
N2 Mn1 C15 O1 10.4(2)
O2 Mn1 C15 O1 179.3(3)
O4 Mn1 C15 O1 -156.56(17)
C22 Mn1 C15 O1 -124.82(19)
O2 C15 C16 C21 2.4(5)
O1 C15 C16 C21 -177.9(3)
O2 C15 C16 C17 -176.9(3)
O1 C15 C16 C17 2.8(5)
C21 C16 C17 C18 0.6(6)
C15 C16 C17 C18 179.9(4)
C16 C17 C18 C19 0.0(7)
C17 C18 C19 C20 -0.3(7)
C18 C19 C20 O3 178.9(5)
C18 C19 C20 C21 0.0(7)
C17 C16 C21 C20 -0.9(6)
C15 C16 C21 C20 179.8(4)
O3 C20 C21 C16 -178.2(4)
C19 C20 C21 C16 0.6(7)
Mn1 O4 C22 O5 3.8(3)
Mn1 O4 C22 C23 -177.4(3)
Mn1 O5 C22 O4 -4.1(3)
Mn1 O5 C22 C23 177.1(2)
O5 Mn1 C22 O4 176.1(3)
O1 Mn1 C22 O4 -134.53(17)
N1 Mn1 C22 O4 31.9(2)
N2 Mn1 C22 O4 116.79(18)
O2 Mn1 C22 O4 -81.66(18)
C15 Mn1 C22 O4 -105.09(19)
O1 Mn1 C22 O5 49.4(2)
N1 Mn1 C22 O5 -144.16(18)
N2 Mn1 C22 O5 -59.3(2)
O2 Mn1 C22 O5 102.25(19)
O4 Mn1 C22 O5 -176.1(3)
C15 Mn1 C22 O5 78.8(2)
O4 C22 C23 C24 15.0(4)
O5 C22 C23 C24 -166.2(3)
O4 C22 C23 C28 -166.6(3)
O5 C22 C23 C28 12.2(4)
C28 C23 C24 C25 0.6(5)
C22 C23 C24 C25 179.1(3)
C23 C24 C25 O6 -179.7(3)
C23 C24 C25 C26 0.0(5)
O6 C25 C26 C27 179.6(4)
C24 C25 C26 C27 -0.2(6)
C25 C26 C27 C28 -0.3(6)
C26 C27 C28 C23 0.8(6)
C24 C23 C28 C27 -1.0(5)
C22 C23 C28 C27 -179.5(3)
C42 N4 C30 C31 -0.1(6)
C42 N4 C30 C29 179.8(3)
N4 C30 C31 C32 -0.7(7)
C29 C30 C31 C32 179.4(4)
C30 C31 C32 C33 0.9(7)
C31 C32 C33 C34 -179.6(5)
C31 C32 C33 C42 -0.3(7)
C32 C33 C34 C35 178.2(5)
C42 C33 C34 C35 -1.1(7)
C33 C34 C35 C36 1.2(8)
C34 C35 C36 C37 179.5(5)
C34 C35 C36 C41 0.3(7)
C35 C36 C37 C38 -179.4(5)
C41 C36 C37 C38 -0.2(8)
C36 C37 C38 C39 -0.1(9)
C41 N3 C39 C38 0.4(6)
C41 N3 C39 C40 -179.7(4)
C37 C38 C39 N3 0.0(8)
C37 C38 C39 C40 -179.9(5)
C39 N3 C41 C36 -0.7(5)
C39 N3 C41 C42 -179.1(3)
C37 C36 C41 N3 0.6(6)
C35 C36 C41 N3 179.8(4)
C37 C36 C41 C42 178.9(4)
C35 C36 C41 C42 -1.8(5)
C30 N4 C42 C33 0.7(5)
C30 N4 C42 C41 180.0(3)
C34 C33 C42 N4 178.9(4)
C32 C33 C42 N4 -0.5(5)
C34 C33 C42 C41 -0.4(5)
C32 C33 C42 C41 -179.8(3)
N3 C41 C42 N4 0.9(5)
C36 C41 C42 N4 -177.5(3)
N3 C41 C42 C33 -179.7(3)
C36 C41 C42 C33 1.8(5)
